data_2242052
loop_
_publ_author_name
'Subasri, S.'
'Kumar, Timiri Ajay'
'Sinha, Barij Nayan'
'Jayaprakash, Venkatesan'
'Viswanathan, Vijayan'
'Velmurugan, Devadasan'

_publ_section_title
;
 Crystal structures of
 2-[(4,6-diaminopyrimidin-2-yl)sulfanyl]-<i>N</i>-(naphthalen-1-yl)acetamide
 and
 2-[(4,6-diaminopyrimidin-2-yl)sulfanyl]-<i>N</i>-(4-fluorophenyl)acetamide
;
_journal_coeditor_code SU5347
_journal_issue 2
_journal_name_full 'Acta Crystallographica Section E'
_journal_page_first 306
_journal_page_last 309
_journal_paper_doi 10.1107/S2056989017001293
_journal_volume 73
_journal_year 2017
_chemical_formula_iupac 'C16 H15 N5 O S'
_chemical_formula_moiety 'C16 H15 N5 O S'
_chemical_formula_sum 'C16 H15 N5 O S'
_chemical_formula_weight 325.39
_chemical_name_systematic
;
2-[(4,6-Diaminopyrimidin-2-yl)sulfanyl]-<i>N</i>-(naphthalen-1-yl)acetamide
;
_space_group_crystal_system monoclinic
_space_group_IT_number 14
_space_group_name_Hall '-P 2ybc'
_space_group_name_H-M_alt 'P 1 21/c 1'
_symmetry_space_group_name_Hall '-P 2ybc'
_symmetry_space_group_name_H-M 'P 1 21/c 1'
_atom_sites_solution_hydrogens geom
_atom_sites_solution_primary direct
_atom_sites_solution_secondary difmap
_audit_creation_method SHELXL-2016/4
_cell_angle_alpha 90
_cell_angle_beta 90.943(4)
_cell_angle_gamma 90
_cell_formula_units_Z 4
_cell_length_a 25.1895(16)
_cell_length_b 6.9411(4)
_cell_length_c 8.9697(6)
_cell_measurement_reflns_used 3849
_cell_measurement_temperature 293(2)
_cell_measurement_theta_max 28.405
_cell_measurement_theta_min 1.617
_cell_volume 1568.08(17)
_computing_cell_refinement
;
SAINT (Bruker, 2008)
;
_computing_data_collection
;
APEX2 (Bruker, 2008)
;
_computing_data_reduction
;
SAINT (Bruker, 2008)
;
_computing_molecular_graphics
;
PLATON (Spek, 2009)
;
_computing_publication_material
;
SHELXL2016 (Sheldrick, 2015) and PLATON (Spek, 2009)
;
_computing_structure_refinement
;
SHELXL2016 (Sheldrick, 2015)
;
_computing_structure_solution
;
SHELXS97 (Sheldrick, 2008)
;
_diffrn_ambient_temperature 293(2)
_diffrn_measured_fraction_theta_full 1.000
_diffrn_measured_fraction_theta_max 0.981
_diffrn_measurement_device_type 'Bruker SMART APEXII area-detector'
_diffrn_measurement_method '\w and \f scans'
_diffrn_radiation_type MoK\a
_diffrn_radiation_wavelength 0.71073
_diffrn_reflns_av_R_equivalents 0.0627
_diffrn_reflns_limit_h_max 33
_diffrn_reflns_limit_h_min -33
_diffrn_reflns_limit_k_max 9
_diffrn_reflns_limit_k_min -7
_diffrn_reflns_limit_l_max 12
_diffrn_reflns_limit_l_min -11
_diffrn_reflns_number 14522
_diffrn_reflns_theta_full 25.242
_diffrn_reflns_theta_max 28.405
_diffrn_reflns_theta_min 1.617
_exptl_absorpt_coefficient_mu 0.218
_exptl_absorpt_correction_T_max 0.831
_exptl_absorpt_correction_T_min 0.752
_exptl_absorpt_correction_type multi-scan
_exptl_absorpt_process_details
;
(<i>SADABS</i>; Bruker, 2008)
;
_exptl_crystal_colour colourless
_exptl_crystal_density_diffrn 1.378
_exptl_crystal_description block
_exptl_crystal_F_000 680
_exptl_crystal_size_max 0.300
_exptl_crystal_size_mid 0.250
_exptl_crystal_size_min 0.200
_refine_diff_density_max 0.381
_refine_diff_density_min -0.234
_refine_ls_extinction_method none
_refine_ls_goodness_of_fit_ref 0.983
_refine_ls_hydrogen_treatment constr
_refine_ls_matrix_type full
_refine_ls_number_parameters 208
_refine_ls_number_reflns 3849
_refine_ls_number_restraints 0
_refine_ls_restrained_S_all 0.983
_refine_ls_R_factor_all 0.1137
_refine_ls_R_factor_gt 0.0515
_refine_ls_shift/su_max 0.001
_refine_ls_shift/su_mean 0.000
_refine_ls_structure_factor_coef Fsqd
_refine_ls_weighting_details 'w=1/[\s^2^(Fo^2^)+(0.0671P)^2^+0.3358P] where P=(Fo^2^+2Fc^2^)/3'
_refine_ls_weighting_scheme calc
_refine_ls_wR_factor_gt 0.1198
_refine_ls_wR_factor_ref 0.1533
_reflns_number_gt 2095
_reflns_number_total 3849
_reflns_threshold_expression 'I > 2\s(I)'
_cod_data_source_file su5347sup1.cif
_cod_data_source_block I
_cod_database_code 2242052
_shelx_space_group_comment
;
The symmetry employed for this shelxl refinement is uniquely defined
by the following loop, which should always be used as a source of
symmetry information in preference to the above space-group names.
They are only intended as comments.
;
_shelx_estimated_absorpt_t_min 0.937
_shelx_estimated_absorpt_t_max 0.958

loop_
_space_group_symop_operation_xyz
'x, y, z'
'-x, y+1/2, -z+1/2'
'-x, -y, -z'
'x, -y-1/2, z-1/2'

loop_
_atom_site_type_symbol
_atom_site_label
_atom_site_fract_x
_atom_site_fract_y
_atom_site_fract_z
_atom_site_U_iso_or_equiv
_atom_site_adp_type
_atom_site_calc_flag
_atom_site_occupancy
N N5 0.49526(12) -0.2169(5) 0.6491(4) 0.1242(15) Uani d 1
H H5A 0.517831 -0.151383 0.599131 0.149 Uiso calc 1
H H5B 0.505205 -0.319772 0.695198 0.149 Uiso calc 1
C C1 0.15258(14) -0.2816(4) 0.5842(3) 0.0706(9) Uani d 1
H H1 0.156295 -0.401205 0.538876 0.085 Uiso calc 1
C C2 0.10801(13) -0.2407(5) 0.6613(3) 0.0696(9) Uani d 1
H H2 0.081326 -0.332820 0.667315 0.084 Uiso calc 1
C C3 0.10145(10) -0.0625(4) 0.7317(3) 0.0562(7) Uani d 1
C C4 0.05553(12) -0.0167(6) 0.8124(3) 0.0725(9) Uani d 1
H H4 0.028614 -0.107749 0.819483 0.087 Uiso calc 1
C C5 0.04960(12) 0.1557(6) 0.8794(3) 0.0740(9) Uani d 1
H H5 0.019065 0.181697 0.932778 0.089 Uiso calc 1
C C6 0.08929(11) 0.2952(5) 0.8688(3) 0.0634(8) Uani d 1
H H6 0.085036 0.413896 0.915302 0.076 Uiso calc 1
C C7 0.13418(10) 0.2591(4) 0.7911(3) 0.0501(6) Uani d 1
H H7 0.160100 0.354018 0.784284 0.060 Uiso calc 1
C C8 0.14195(9) 0.0796(4) 0.7205(2) 0.0452(6) Uani d 1
C C9 0.18804(10) 0.0334(4) 0.6386(2) 0.0432(6) Uani d 1
C C10 0.19288(11) -0.1441(4) 0.5729(3) 0.0576(7) Uani d 1
H H10 0.223334 -0.173379 0.520215 0.069 Uiso calc 1
C C11 0.26297(9) 0.1951(3) 0.5182(2) 0.0413(6) Uani d 1
C C12 0.30711(10) 0.3383(4) 0.5478(3) 0.0483(6) Uani d 1
H H12A 0.310700 0.357511 0.654569 0.058 Uiso calc 1
H H12B 0.297111 0.460871 0.503592 0.058 Uiso calc 1
C C13 0.38351(10) 0.0615(3) 0.5853(2) 0.0422(6) Uani d 1
C C14 0.44443(12) -0.1587(5) 0.6552(3) 0.0688(8) Uani d 1
C C15 0.40599(12) -0.2535(4) 0.7352(3) 0.0668(8) Uani d 1
H H15 0.414154 -0.364339 0.789169 0.080 Uiso calc 1
C C16 0.35572(11) -0.1801(4) 0.7331(3) 0.0481(6) Uani d 1
N N1 0.22916(8) 0.1726(3) 0.6311(2) 0.0438(5) Uani d 1
H H1A 0.232751 0.249634 0.705663 0.053 Uiso calc 1
N N2 0.34334(7) -0.0183(3) 0.6559(2) 0.0427(5) Uani d 1
N N3 0.43337(8) 0.0052(3) 0.5783(2) 0.0540(6) Uani d 1
N N4 0.31453(10) -0.2587(3) 0.8082(2) 0.0607(6) Uani d 1
H H4A 0.283743 -0.205232 0.803960 0.073 Uiso calc 1
H H4B 0.319286 -0.361782 0.859841 0.073 Uiso calc 1
O O1 0.25760(7) 0.1132(3) 0.39688(16) 0.0502(5) Uani d 1
S S1 0.37019(3) 0.26816(10) 0.47685(8) 0.0554(2) Uani d 1

loop_
_atom_site_aniso_label
_atom_site_aniso_U_11
_atom_site_aniso_U_22
_atom_site_aniso_U_33
_atom_site_aniso_U_12
_atom_site_aniso_U_13
_atom_site_aniso_U_23
N5 0.0625(18) 0.132(3) 0.179(3) 0.0403(19) 0.033(2) 0.099(3)
C1 0.092(2) 0.0530(19) 0.0668(19) -0.0148(18) 0.0000(17) -0.0022(14)
C2 0.077(2) 0.064(2) 0.0671(19) -0.0257(17) -0.0050(16) 0.0057(15)
C3 0.0522(17) 0.065(2) 0.0511(14) -0.0107(14) 0.0013(12) 0.0105(13)
C4 0.0508(18) 0.102(3) 0.0654(18) -0.0192(18) 0.0071(14) 0.0168(18)
C5 0.0437(17) 0.113(3) 0.0657(18) 0.0019(19) 0.0160(13) 0.008(2)
C6 0.0519(17) 0.082(2) 0.0570(16) 0.0086(16) 0.0112(13) -0.0039(15)
C7 0.0420(14) 0.0617(18) 0.0467(14) 0.0001(13) 0.0078(11) -0.0006(12)
C8 0.0440(14) 0.0538(16) 0.0380(12) -0.0021(12) 0.0010(10) 0.0044(11)
C9 0.0475(14) 0.0455(15) 0.0370(11) -0.0025(12) 0.0051(10) 0.0015(10)
C10 0.0686(19) 0.0518(17) 0.0526(15) -0.0014(15) 0.0095(13) -0.0034(13)
C11 0.0460(14) 0.0401(14) 0.0383(12) 0.0119(11) 0.0109(10) 0.0039(10)
C12 0.0532(16) 0.0384(14) 0.0538(14) 0.0032(12) 0.0137(12) 0.0049(11)
C13 0.0452(14) 0.0398(14) 0.0417(12) -0.0040(12) 0.0053(10) 0.0008(10)
C14 0.0571(19) 0.070(2) 0.080(2) 0.0153(16) 0.0118(15) 0.0257(17)
C15 0.069(2) 0.0556(19) 0.0763(19) 0.0123(16) 0.0136(16) 0.0266(15)
C16 0.0615(17) 0.0387(15) 0.0444(13) -0.0024(13) 0.0094(12) 0.0017(11)
N1 0.0465(12) 0.0458(12) 0.0395(10) -0.0020(10) 0.0129(8) -0.0056(9)
N2 0.0477(12) 0.0369(12) 0.0437(10) -0.0037(9) 0.0069(9) 0.0039(9)
N3 0.0437(13) 0.0538(14) 0.0646(13) 0.0023(11) 0.0074(10) 0.0137(11)
N4 0.0713(16) 0.0460(14) 0.0656(14) -0.0062(12) 0.0217(12) 0.0134(11)
O1 0.0575(11) 0.0562(11) 0.0373(9) 0.0086(9) 0.0110(7) -0.0004(8)
S1 0.0494(4) 0.0524(5) 0.0651(4) 0.0038(3) 0.0200(3) 0.0208(3)

loop_
_atom_type_symbol
_atom_type_description
_atom_type_scat_dispersion_real
_atom_type_scat_dispersion_imag
_atom_type_scat_source
C C 0.0033 0.0016 'International Tables Vol C Tables 4.2.6.8 and 6.1.1.4'
H H 0.0000 0.0000 'International Tables Vol C Tables 4.2.6.8 and 6.1.1.4'
N N 0.0061 0.0033 'International Tables Vol C Tables 4.2.6.8 and 6.1.1.4'
O O 0.0106 0.0060 'International Tables Vol C Tables 4.2.6.8 and 6.1.1.4'
S S 0.1246 0.1234 'International Tables Vol C Tables 4.2.6.8 and 6.1.1.4'

loop_
_geom_angle_atom_site_label_1
_geom_angle_atom_site_label_2
_geom_angle_atom_site_label_3
_geom_angle
C14 N5 H5A 120.0
C14 N5 H5B 120.0
H5A N5 H5B 120.0
C2 C1 C10 120.1(3)
C2 C1 H1 119.9
C10 C1 H1 119.9
C1 C2 C3 121.3(3)
C1 C2 H2 119.4
C3 C2 H2 119.4
C2 C3 C4 122.3(3)
C2 C3 C8 119.4(3)
C4 C3 C8 118.3(3)
C5 C4 C3 121.8(3)
C5 C4 H4 119.1
C3 C4 H4 119.1
C4 C5 C6 120.0(3)
C4 C5 H5 120.0
C6 C5 H5 120.0
C7 C6 C5 120.6(3)
C7 C6 H6 119.7
C5 C6 H6 119.7
C6 C7 C8 120.9(3)
C6 C7 H7 119.5
C8 C7 H7 119.5
C7 C8 C9 123.4(2)
C7 C8 C3 118.4(2)
C9 C8 C3 118.2(2)
C10 C9 N1 121.4(2)
C10 C9 C8 120.2(2)
N1 C9 C8 118.3(2)
C9 C10 C1 120.8(3)
C9 C10 H10 119.6
C1 C10 H10 119.6
O1 C11 N1 123.4(2)
O1 C11 C12 121.8(2)
N1 C11 C12 114.7(2)
C11 C12 S1 114.45(17)
C11 C12 H12A 108.6
S1 C12 H12A 108.6
C11 C12 H12B 108.6
S1 C12 H12B 108.6
H12A C12 H12B 107.6
N3 C13 N2 129.4(2)
N3 C13 S1 112.83(17)
N2 C13 S1 117.67(18)
N5 C14 N3 114.8(3)
N5 C14 C15 123.6(3)
N3 C14 C15 121.6(3)
C16 C15 C14 118.2(3)
C16 C15 H15 120.9
C14 C15 H15 120.9
N2 C16 N4 114.5(2)
N2 C16 C15 121.5(2)
N4 C16 C15 123.9(2)
C11 N1 C9 126.0(2)
C11 N1 H1A 117.0
C9 N1 H1A 117.0
C13 N2 C16 114.9(2)
C13 N3 C14 114.3(2)
C16 N4 H4A 120.0
C16 N4 H4B 120.0
H4A N4 H4B 120.0
C13 S1 C12 100.80(11)

loop_
_geom_bond_atom_site_label_1
_geom_bond_atom_site_label_2
_geom_bond_distance
N5 C14 1.345(4)
N5 H5A 0.8600
N5 H5B 0.8600
C1 C2 1.358(4)
C1 C10 1.398(4)
C1 H1 0.9300
C2 C3 1.400(4)
C2 H2 0.9300
C3 C4 1.411(4)
C3 C8 1.424(4)
C4 C5 1.349(5)
C4 H4 0.9300
C5 C6 1.396(4)
C5 H5 0.9300
C6 C7 1.362(3)
C6 H6 0.9300
C7 C8 1.413(3)
C7 H7 0.9300
C8 C9 1.421(3)
C9 C10 1.372(3)
C9 N1 1.419(3)
C10 H10 0.9300
C11 O1 1.234(3)
C11 N1 1.343(3)
C11 C12 1.512(4)
C12 S1 1.789(2)
C12 H12A 0.9700
C12 H12B 0.9700
C13 N3 1.318(3)
C13 N2 1.324(3)
C13 S1 1.762(2)
C14 N3 1.357(3)
C14 C15 1.382(4)
C15 C16 1.365(4)
C15 H15 0.9300
C16 N2 1.353(3)
C16 N4 1.360(3)
N1 H1A 0.8600
N4 H4A 0.8600
N4 H4B 0.8600

loop_
_geom_hbond_atom_site_label_D
_geom_hbond_atom_site_label_H
_geom_hbond_atom_site_label_A
_geom_hbond_site_symmetry_A
_geom_hbond_distance_DH
_geom_hbond_distance_HA
_geom_hbond_distance_DA
_geom_hbond_angle_DHA
N5 H5A N3 3_656 0.86 2.27 3.110(4) 167
N1 H1A O1 4_566 0.86 2.05 2.890(3) 165
N4 H4B O1 4_556 0.86 2.36 2.964(3) 127
C12 H12A O1 4_566 0.97 2.58 3.408(3) 143

loop_
_geom_torsion_atom_site_label_1
_geom_torsion_atom_site_label_2
_geom_torsion_atom_site_label_3
_geom_torsion_atom_site_label_4
_geom_torsion
C10 C1 C2 C3 -0.5(5)
C1 C2 C3 C4 180.0(3)
C1 C2 C3 C8 1.0(4)
C2 C3 C4 C5 -179.8(3)
C8 C3 C4 C5 -0.8(4)
C3 C4 C5 C6 0.7(5)
C4 C5 C6 C7 0.0(5)
C5 C6 C7 C8 -0.6(4)
C6 C7 C8 C9 -179.7(2)
C6 C7 C8 C3 0.5(4)
C2 C3 C8 C7 179.3(2)
C4 C3 C8 C7 0.2(4)
C2 C3 C8 C9 -0.6(4)
C4 C3 C8 C9 -179.7(2)
C7 C8 C9 C10 -180.0(2)
C3 C8 C9 C10 -0.1(3)
C7 C8 C9 N1 2.1(3)
C3 C8 C9 N1 -178.1(2)
N1 C9 C10 C1 178.4(2)
C8 C9 C10 C1 0.6(4)
C2 C1 C10 C9 -0.2(4)
O1 C11 C12 S1 -42.3(3)
N1 C11 C12 S1 140.88(18)
N5 C14 C15 C16 179.9(3)
N3 C14 C15 C16 1.3(5)
C14 C15 C16 N2 -0.4(4)
C14 C15 C16 N4 -179.3(3)
O1 C11 N1 C9 10.4(4)
C12 C11 N1 C9 -172.8(2)
C10 C9 N1 C11 31.7(4)
C8 C9 N1 C11 -150.3(2)
N3 C13 N2 C16 0.8(4)
S1 C13 N2 C16 177.84(17)
N4 C16 N2 C13 178.5(2)
C15 C16 N2 C13 -0.5(3)
N2 C13 N3 C14 0.0(4)
S1 C13 N3 C14 -177.2(2)
N5 C14 N3 C13 -179.8(3)
C15 C14 N3 C13 -1.1(4)
N3 C13 S1 C12 -165.84(19)
N2 C13 S1 C12 16.6(2)
C11 C12 S1 C13 -64.63(19)

_cod_database_fobs_code 2242052
